data_4066198
loop_
_publ_author_name
'Alvarez, M. Angeles'
'Garc\'ia, M. Esther'
'Gonz\'alez, Roc\'io'
'Ruiz, Miguel A.'

_publ_section_title
;
 Reactions of the Phosphinidene-Bridged Complexes
 [Fe2(\h5-C5H5)2(\m-PR)(\m-CO)(CO)2] (R = Cy, Ph, 2,4,6-C6H2tBu3) with
 Diazoalkanes. Formation and Rearrangements of Phosphadiazadiene-Bridged
 Derivatives&#x2020;
;
_journal_issue 21
_journal_name_full Organometallics
_journal_page_first 5140
_journal_paper_doi 10.1021/om100345e
_journal_volume 29
_journal_year 2010
_chemical_compound_source 'synthesis as described'
_chemical_formula_moiety 'C34 H45 Fe2 N2 O4 P, 0.5(C6 H14)'
_chemical_formula_sum 'C37 H52 Fe2 N2 O4 P'
_chemical_formula_weight 731.48
_chemical_name_systematic
;
 ?
;
_space_group_IT_number 15
_symmetry_cell_setting monoclinic
_symmetry_Int_Tables_number 15
_symmetry_space_group_name_Hall '-C 2yc'
_symmetry_space_group_name_H-M 'C 1 2/c 1'
_atom_sites_solution_hydrogens geom
_atom_sites_solution_primary direct
_atom_sites_solution_secondary difmap
_audit_conform_dict_location ftp://ftp.iucr.org/pub/cif_core.dic
_audit_conform_dict_name cif_core.dic
_audit_conform_dict_version 2.3
_audit_creation_method 'WinGX routine CIF_UPDATE'
_cell_angle_alpha 90
_cell_angle_beta 98.256(8)
_cell_angle_gamma 90
_cell_formula_units_Z 8
_cell_length_a 19.9691(18)
_cell_length_b 10.0163(8)
_cell_length_c 36.114(3)
_cell_measurement_reflns_used 5706
_cell_measurement_temperature 100(2)
_cell_measurement_theta_max 73.6814
_cell_measurement_theta_min 2.6973
_cell_measurement_wavelength 1.5418
_cell_volume 7148.5(11)
_computing_cell_refinement
;
CrysAlis RED, Oxford Diffraction Ltd.,
Version 1.171.31.7 (release 18-10-2006 CrysAlis171 .NET)
(compiled Oct 18 2006,16:28:17)
;
_computing_data_collection
;
CrysAlis CCD, Oxford Diffraction Ltd.,
Version 1.171.31.7 (release 18-10-2006 CrysAlis171 .NET)
(compiled Oct 18 2006,16:28:17)
;
_computing_data_reduction
;
CrysAlis RED, Oxford Diffraction Ltd.,
Version 1.171.31.7 (release 18-10-2006 CrysAlis171 .NET)
(compiled Oct 18 2006,16:28:17)
;
_computing_molecular_graphics 'Ortep-3 for Windows (Farrugia, 1997)'
_computing_publication_material 'WinGX publication routines (Farrugia, 1999)'
_computing_structure_refinement 'SHELXL-97 (Sheldrick, 1997)'
_computing_structure_solution 'SHELXS-97 (Sheldrick, 1997)'
_diffrn_ambient_temperature 100(2)
_diffrn_measured_fraction_theta_full 0.955
_diffrn_measured_fraction_theta_max 0.912
_diffrn_measurement_device_type 'ONYX CCD'
_diffrn_measurement_method CCD
_diffrn_radiation_monochromator graphite
_diffrn_radiation_probe x-ray
_diffrn_radiation_source 'Nova (Cu) X-ray Source'
_diffrn_radiation_type CuK\a
_diffrn_radiation_wavelength 1.54184
_diffrn_reflns_av_R_equivalents 0.0826
_diffrn_reflns_av_unetI/netI 0.0658
_diffrn_reflns_limit_h_max 23
_diffrn_reflns_limit_h_min -21
_diffrn_reflns_limit_k_max 11
_diffrn_reflns_limit_k_min -11
_diffrn_reflns_limit_l_max 44
_diffrn_reflns_limit_l_min -43
_diffrn_reflns_number 26811
_diffrn_reflns_theta_full 70
_diffrn_reflns_theta_max 74.21
_diffrn_reflns_theta_min 4.47
_exptl_absorpt_coefficient_mu 7.252
_exptl_absorpt_correction_T_max 0.748
_exptl_absorpt_correction_T_min 0.460
_exptl_absorpt_correction_type multi-scan
_exptl_absorpt_process_details
;
CrysAlis RED, Oxford Diffraction Ltd.,
Version 1.171.32.5 (release 08-05-2007 CrysAlis171 .NET)
(compiled May  8 2007,13:10:02)
Empirical absorption correction using spherical harmonics,
 implemented in SCALE3 ABSPACK scaling algorithm.
;
_exptl_crystal_colour brown
_exptl_crystal_density_diffrn 1.359
_exptl_crystal_density_method 'not measured'
_exptl_crystal_description prism
_exptl_crystal_F_000 3096
_exptl_crystal_size_max 0.1
_exptl_crystal_size_mid 0.05
_exptl_crystal_size_min 0.04
_refine_diff_density_max 0.818
_refine_diff_density_min -0.772
_refine_diff_density_rms 0.094
_refine_ls_extinction_method none
_refine_ls_goodness_of_fit_ref 1.04
_refine_ls_hydrogen_treatment mixed
_refine_ls_matrix_type full
_refine_ls_number_parameters 430
_refine_ls_number_reflns 6640
_refine_ls_number_restraints 0
_refine_ls_restrained_S_all 1.04
_refine_ls_R_factor_all 0.0996
_refine_ls_R_factor_gt 0.0655
_refine_ls_shift/su_max 0.001
_refine_ls_shift/su_mean 0
_refine_ls_structure_factor_coef Fsqd
_refine_ls_weighting_details 'calc w=1/[\s^2^(Fo^2^)+(0.0420P)^2^+64.8613P] where P=(Fo^2^+2Fc^2^)/3'
_refine_ls_weighting_scheme calc
_refine_ls_wR_factor_gt 0.1431
_refine_ls_wR_factor_ref 0.1587
_reflns_number_gt 4576
_reflns_number_total 6640
_reflns_threshold_expression >2sigma(I)
_cod_data_source_file om100345e_si_001.cif
_cod_data_source_block compound9
_cod_original_cell_volume 7148.6(11)
_cod_database_code 4066198

loop_
_symmetry_equiv_pos_as_xyz
'x, y, z'
'-x, y, -z+1/2'
'x+1/2, y+1/2, z'
'-x+1/2, y+1/2, -z+1/2'
'-x, -y, -z'
'x, -y, z-1/2'
'-x+1/2, -y+1/2, -z'
'x+1/2, -y+1/2, z-1/2'

loop_
_atom_site_label
_atom_site_type_symbol
_atom_site_fract_x
_atom_site_fract_y
_atom_site_fract_z
_atom_site_U_iso_or_equiv
_atom_site_adp_type
_atom_site_occupancy
_atom_site_symmetry_multiplicity
_atom_site_calc_flag
_atom_site_refinement_flags
Fe1 Fe 0.64543(4) 0.62480(8) 0.65448(2) 0.0270(2) Uani 1 1 d .
Fe2 Fe 0.65550(4) 0.70597(8) 0.72091(2) 0.0260(2) Uani 1 1 d .
P1 P 0.61594(7) 0.82553(13) 0.64917(4) 0.0269(3) Uani 1 1 d .
O1 O 0.52976(19) 0.5680(4) 0.69347(11) 0.0330(9) Uani 1 1 d .
O2 O 0.7808(2) 0.7030(4) 0.68789(11) 0.0373(9) Uani 1 1 d .
O3 O 0.59810(19) 1.2611(3) 0.73130(10) 0.0296(8) Uani 1 1 d .
O4 O 0.56435(19) 1.1594(3) 0.78136(10) 0.0288(8) Uani 1 1 d .
N1 N 0.6206(2) 0.8733(4) 0.69298(12) 0.0292(10) Uani 1 1 d .
N2 N 0.6087(2) 1.0033(4) 0.70208(12) 0.0284(10) Uani 1 1 d .
C1 C 0.5844(3) 0.6155(5) 0.69293(15) 0.0293(12) Uani 1 1 d .
C2 C 0.7214(3) 0.6931(5) 0.68888(15) 0.0300(12) Uani 1 1 d .
C3 C 0.6321(3) 0.5542(5) 0.59995(16) 0.0344(14) Uani 1 1 d .
H3 H 0.6144 0.6057 0.5794 0.041 Uiso 1 1 calc R
C4 C 0.5941(3) 0.4732(5) 0.62168(16) 0.0333(13) Uani 1 1 d .
H4 H 0.5474 0.4616 0.6178 0.04 Uiso 1 1 calc R
C5 C 0.6406(3) 0.4133(5) 0.65037(16) 0.0333(13) Uani 1 1 d .
H5 H 0.6297 0.3559 0.6688 0.04 Uiso 1 1 calc R
C6 C 0.7060(3) 0.4562(5) 0.64596(16) 0.0371(14) Uani 1 1 d .
H6 H 0.7458 0.4314 0.6611 0.044 Uiso 1 1 calc R
C7 C 0.7017(3) 0.5432(5) 0.61481(16) 0.0371(14) Uani 1 1 d .
H7 H 0.7377 0.5852 0.6058 0.045 Uiso 1 1 calc R
C8 C 0.7326(3) 0.7173(5) 0.76766(15) 0.0321(12) Uani 1 1 d .
H8 H 0.7746 0.7575 0.7679 0.039 Uiso 1 1 calc R
C9 C 0.6739(3) 0.7796(6) 0.77637(15) 0.0314(12) Uani 1 1 d .
H9 H 0.6704 0.8684 0.7834 0.038 Uiso 1 1 calc R
C10 C 0.6207(3) 0.6839(6) 0.77265(15) 0.0341(13) Uani 1 1 d .
H10 H 0.5762 0.6985 0.7765 0.041 Uiso 1 1 calc R
C11 C 0.6481(3) 0.5634(6) 0.76210(15) 0.0368(14) Uani 1 1 d .
H11 H 0.6247 0.4833 0.7581 0.044 Uiso 1 1 calc R
C12 C 0.7167(3) 0.5828(6) 0.75854(15) 0.0371(14) Uani 1 1 d .
H12 H 0.7462 0.5188 0.7515 0.045 Uiso 1 1 calc R
C13 C 0.5901(3) 1.0224(5) 0.73409(15) 0.0269(12) Uani 1 1 d .
C14 C 0.5840(3) 1.1623(5) 0.74743(15) 0.0283(12) Uani 1 1 d .
C15 C 0.5632(3) 1.2886(5) 0.80012(15) 0.0314(12) Uani 1 1 d .
H15A H 0.5301 1.347 0.786 0.038 Uiso 1 1 calc R
H15B H 0.6072 1.3309 0.8021 0.038 Uiso 1 1 calc R
C16 C 0.5448(4) 1.2641(6) 0.83816(16) 0.0419(15) Uani 1 1 d .
H16A H 0.5012 1.222 0.8359 0.063 Uiso 1 1 calc R
H16B H 0.5433 1.3475 0.8511 0.063 Uiso 1 1 calc R
H16C H 0.578 1.2069 0.852 0.063 Uiso 1 1 calc R
C17 C 0.5810(3) 0.9510(5) 0.61490(15) 0.0306(13) Uani 1 1 d .
C18 C 0.5096(3) 0.9604(5) 0.60365(15) 0.0280(12) Uani 1 1 d .
C19 C 0.4869(3) 1.0574(5) 0.57715(15) 0.0293(12) Uani 1 1 d .
H19 H 0.4405 1.0654 0.5698 0.035 Uiso 1 1 calc R
C20 C 0.5294(3) 1.1430(5) 0.56097(15) 0.0278(12) Uani 1 1 d .
C21 C 0.5980(3) 1.1313(5) 0.57238(15) 0.0307(12) Uani 1 1 d .
H21 H 0.627 1.1889 0.5622 0.037 Uiso 1 1 calc R
C22 C 0.6262(3) 1.0360(5) 0.59883(14) 0.0269(12) Uani 1 1 d .
C23 C 0.4549(3) 0.8697(5) 0.61732(16) 0.0306(12) Uani 1 1 d .
C24 C 0.4575(3) 0.8721(6) 0.65955(16) 0.0347(13) Uani 1 1 d .
H24A H 0.4206 0.8206 0.6664 0.052 Uiso 1 1 calc R
H24B H 0.4539 0.9626 0.6678 0.052 Uiso 1 1 calc R
H24C H 0.4996 0.8347 0.6712 0.052 Uiso 1 1 calc R
C25 C 0.4639(3) 0.7270(5) 0.60341(17) 0.0369(14) Uani 1 1 d .
H25A H 0.507 0.693 0.6146 0.055 Uiso 1 1 calc R
H25B H 0.4617 0.7276 0.5767 0.055 Uiso 1 1 calc R
H25C H 0.4286 0.6713 0.6102 0.055 Uiso 1 1 calc R
C26 C 0.3824(3) 0.9128(6) 0.60122(18) 0.0396(14) Uani 1 1 d .
H26A H 0.3505 0.8553 0.6108 0.059 Uiso 1 1 calc R
H26B H 0.3766 0.9066 0.5744 0.059 Uiso 1 1 calc R
H26C H 0.3751 1.0033 0.6084 0.059 Uiso 1 1 calc R
C27 C 0.4996(3) 1.2444(5) 0.53132(16) 0.0343(13) Uani 1 1 d .
C28 C 0.4499(3) 1.3358(6) 0.54849(17) 0.0391(14) Uani 1 1 d .
H28A H 0.4742 1.3866 0.5686 0.059 Uiso 1 1 calc R
H28B H 0.4162 1.2822 0.5579 0.059 Uiso 1 1 calc R
H28C H 0.4284 1.3955 0.5296 0.059 Uiso 1 1 calc R
C29 C 0.4606(3) 1.1702(6) 0.49776(16) 0.0406(15) Uani 1 1 d .
H29A H 0.4378 1.2337 0.4805 0.061 Uiso 1 1 calc R
H29B H 0.428 1.1116 0.5063 0.061 Uiso 1 1 calc R
H29C H 0.4917 1.119 0.4856 0.061 Uiso 1 1 calc R
C30 C 0.5532(3) 1.3301(6) 0.51689(18) 0.0413(15) Uani 1 1 d .
H30A H 0.5779 1.3789 0.5373 0.062 Uiso 1 1 calc R
H30B H 0.5318 1.3916 0.4985 0.062 Uiso 1 1 calc R
H30C H 0.5837 1.2739 0.5058 0.062 Uiso 1 1 calc R
C31 C 0.7046(3) 1.0308(5) 0.60746(15) 0.0280(12) Uani 1 1 d .
C32 C 0.7301(3) 1.0534(6) 0.64916(15) 0.0348(13) Uani 1 1 d .
H32A H 0.7784 1.0629 0.6528 0.052 Uiso 1 1 calc R
H32B H 0.7178 0.9784 0.6633 0.052 Uiso 1 1 calc R
H32C H 0.7099 1.1329 0.6574 0.052 Uiso 1 1 calc R
C33 C 0.7305(3) 0.8959(5) 0.59447(17) 0.0373(14) Uani 1 1 d .
H33A H 0.779 0.8954 0.5985 0.056 Uiso 1 1 calc R
H33B H 0.7145 0.8836 0.5683 0.056 Uiso 1 1 calc R
H33C H 0.7139 0.8248 0.6085 0.056 Uiso 1 1 calc R
C34 C 0.7384(3) 1.1391(5) 0.58647(16) 0.0348(13) Uani 1 1 d .
H34A H 0.7248 1.2256 0.5941 0.052 Uiso 1 1 calc R
H34B H 0.7248 1.1288 0.56 0.052 Uiso 1 1 calc R
H34C H 0.7867 1.1309 0.5921 0.052 Uiso 1 1 calc R
C41 C 0.7671(3) 1.0601(6) 0.48114(18) 0.0456(16) Uani 1 1 d .
H41A H 0.7934 1.0798 0.5049 0.068 Uiso 1 1 calc R
H41B H 0.7368 1.1329 0.4738 0.068 Uiso 1 1 calc R
H41C H 0.7968 1.0478 0.4627 0.068 Uiso 1 1 calc R
C42 C 0.7262(3) 0.9325(6) 0.48433(18) 0.0428(15) Uani 1 1 d .
H42A H 0.6938 0.9482 0.5014 0.051 Uiso 1 1 calc R
H42B H 0.7011 0.9116 0.46 0.051 Uiso 1 1 calc R
C43 C 0.7701(3) 0.8137(6) 0.49805(18) 0.0411(15) Uani 1 1 d .
H43A H 0.7958 0.8355 0.5222 0.049 Uiso 1 1 calc R
H43B H 0.8021 0.7975 0.4807 0.049 Uiso 1 1 calc R
H13 H 0.577(3) 0.948(5) 0.7485(15) 0.028(14) Uiso 1 1 d .

loop_
_atom_site_aniso_label
_atom_site_aniso_U_11
_atom_site_aniso_U_22
_atom_site_aniso_U_33
_atom_site_aniso_U_23
_atom_site_aniso_U_13
_atom_site_aniso_U_12
Fe1 0.0317(5) 0.0186(4) 0.0316(4) -0.0013(3) 0.0079(4) 0.0006(3)
Fe2 0.0305(5) 0.0179(4) 0.0308(4) -0.0001(3) 0.0078(4) -0.0002(3)
P1 0.0310(8) 0.0189(6) 0.0320(7) 0.0000(5) 0.0083(6) -0.0011(5)
O1 0.030(2) 0.028(2) 0.042(2) -0.0020(16) 0.0084(18) -0.0050(16)
O2 0.030(3) 0.039(2) 0.045(2) -0.0047(19) 0.0117(19) -0.0021(18)
O3 0.032(2) 0.0186(18) 0.039(2) 0.0000(15) 0.0088(17) -0.0019(15)
O4 0.033(2) 0.0199(18) 0.035(2) -0.0031(15) 0.0091(17) 0.0008(15)
N1 0.031(3) 0.027(2) 0.031(2) -0.0011(19) 0.0104(19) -0.003(2)
N2 0.031(3) 0.018(2) 0.036(2) -0.0007(18) 0.006(2) -0.0012(18)
C1 0.036(4) 0.019(3) 0.034(3) -0.003(2) 0.011(2) 0.007(2)
C2 0.040(4) 0.017(3) 0.034(3) 0.001(2) 0.010(2) -0.003(2)
C3 0.051(4) 0.023(3) 0.031(3) -0.006(2) 0.010(3) 0.002(3)
C4 0.032(3) 0.026(3) 0.042(3) -0.008(2) 0.005(3) -0.004(2)
C5 0.047(4) 0.019(3) 0.036(3) 0.000(2) 0.014(3) 0.002(2)
C6 0.047(4) 0.026(3) 0.039(3) -0.004(2) 0.008(3) 0.010(3)
C7 0.050(4) 0.028(3) 0.036(3) -0.009(2) 0.017(3) 0.000(3)
C8 0.031(3) 0.029(3) 0.037(3) 0.004(2) 0.007(2) 0.002(2)
C9 0.037(4) 0.029(3) 0.029(3) -0.004(2) 0.007(2) 0.002(2)
C10 0.030(3) 0.043(3) 0.031(3) 0.000(2) 0.009(2) -0.003(3)
C11 0.052(4) 0.028(3) 0.029(3) 0.003(2) 0.002(3) -0.005(3)
C12 0.051(4) 0.030(3) 0.028(3) 0.000(2) 0.000(3) 0.011(3)
C13 0.030(3) 0.019(3) 0.032(3) -0.002(2) 0.007(2) -0.006(2)
C14 0.031(3) 0.022(3) 0.033(3) -0.003(2) 0.007(2) 0.000(2)
C15 0.040(4) 0.019(3) 0.036(3) -0.006(2) 0.009(3) 0.002(2)
C16 0.061(5) 0.029(3) 0.038(3) -0.005(3) 0.016(3) 0.003(3)
C17 0.040(4) 0.022(3) 0.032(3) -0.004(2) 0.010(3) -0.005(2)
C18 0.031(3) 0.023(3) 0.031(3) -0.002(2) 0.005(2) -0.002(2)
C19 0.028(3) 0.024(3) 0.036(3) 0.003(2) 0.003(2) 0.003(2)
C20 0.032(3) 0.019(3) 0.033(3) 0.002(2) 0.005(2) -0.006(2)
C21 0.037(4) 0.024(3) 0.032(3) 0.001(2) 0.010(2) -0.004(2)
C22 0.034(3) 0.020(3) 0.027(3) 0.001(2) 0.005(2) 0.002(2)
C23 0.024(3) 0.026(3) 0.042(3) 0.005(2) 0.007(2) -0.001(2)
C24 0.028(3) 0.033(3) 0.045(3) 0.005(3) 0.011(3) 0.001(2)
C25 0.035(4) 0.026(3) 0.049(4) 0.000(3) 0.006(3) -0.007(2)
C26 0.032(4) 0.032(3) 0.055(4) 0.007(3) 0.006(3) -0.005(3)
C27 0.040(4) 0.028(3) 0.035(3) 0.004(2) 0.002(3) -0.002(2)
C28 0.036(4) 0.035(3) 0.045(4) 0.003(3) 0.001(3) 0.007(3)
C29 0.049(4) 0.037(3) 0.036(3) 0.009(3) 0.003(3) -0.003(3)
C30 0.050(4) 0.027(3) 0.047(4) 0.010(3) 0.010(3) -0.002(3)
C31 0.030(3) 0.021(3) 0.034(3) 0.001(2) 0.007(2) -0.002(2)
C32 0.035(4) 0.033(3) 0.037(3) 0.001(2) 0.007(3) -0.005(2)
C33 0.045(4) 0.027(3) 0.044(3) -0.002(2) 0.021(3) -0.001(3)
C34 0.033(3) 0.030(3) 0.043(3) 0.003(3) 0.008(3) -0.004(2)
C41 0.050(4) 0.039(4) 0.048(4) 0.000(3) 0.008(3) -0.002(3)
C42 0.041(4) 0.041(3) 0.045(4) 0.004(3) 0.004(3) -0.001(3)
C43 0.041(4) 0.039(3) 0.044(3) -0.002(3) 0.009(3) 0.004(3)

loop_
_atom_type_symbol
_atom_type_description
_atom_type_scat_dispersion_real
_atom_type_scat_dispersion_imag
_atom_type_scat_source
C C 0.0181 0.0091 'International Tables Vol C Tables 4.2.6.8 and 6.1.1.4'
H H 0 0 'International Tables Vol C Tables 4.2.6.8 and 6.1.1.4'
Fe Fe -1.1336 3.1974 'International Tables Vol C Tables 4.2.6.8 and 6.1.1.4'
N N 0.0311 0.018 'International Tables Vol C Tables 4.2.6.8 and 6.1.1.4'
O O 0.0492 0.0322 'International Tables Vol C Tables 4.2.6.8 and 6.1.1.4'
P P 0.2955 0.4335 'International Tables Vol C Tables 4.2.6.8 and 6.1.1.4'

loop_
_geom_angle_atom_site_label_1
_geom_angle_atom_site_label_2
_geom_angle_atom_site_label_3
_geom_angle
_geom_angle_site_symmetry_1
_geom_angle_site_symmetry_3
C2 Fe1 C1 94.0(2) . .
C2 Fe1 C3 135.2(2) . .
C1 Fe1 C3 130.1(2) . .
C2 Fe1 P1 84.49(16) . .
C1 Fe1 P1 85.18(15) . .
C3 Fe1 P1 104.15(17) . .
C2 Fe1 C4 152.7(2) . .
C1 Fe1 C4 93.6(2) . .
C3 Fe1 C4 39.8(2) . .
P1 Fe1 C4 122.27(17) . .
C2 Fe1 C7 97.3(2) . .
C1 Fe1 C7 154.4(2) . .
C3 Fe1 C7 39.7(2) . .
P1 Fe1 C7 118.67(17) . .
C4 Fe1 C7 66.5(2) . .
C2 Fe1 C5 114.8(2) . .
C1 Fe1 C5 88.6(2) . .
C3 Fe1 C5 66.1(2) . .
P1 Fe1 C5 160.17(18) . .
C4 Fe1 C5 39.3(2) . .
C7 Fe1 C5 65.8(2) . .
C2 Fe1 C6 87.9(2) . .
C1 Fe1 C6 119.0(2) . .
C3 Fe1 C6 65.8(2) . .
P1 Fe1 C6 155.12(17) . .
C4 Fe1 C6 65.5(2) . .
C7 Fe1 C6 39.1(2) . .
C5 Fe1 C6 38.6(2) . .
C2 Fe1 Fe2 47.73(16) . .
C1 Fe1 Fe2 46.96(17) . .
C3 Fe1 Fe2 177.01(18) . .
P1 Fe1 Fe2 76.11(5) . .
C4 Fe1 Fe2 137.54(16) . .
C7 Fe1 Fe2 142.78(18) . .
C5 Fe1 Fe2 112.69(16) . .
C6 Fe1 Fe2 115.21(17) . .
C1 Fe2 C2 100.3(2) . .
C1 Fe2 N1 87.2(2) . .
C2 Fe2 N1 88.4(2) . .
C1 Fe2 C11 85.8(2) . .
C2 Fe2 C11 121.4(2) . .
N1 Fe2 C11 150.2(2) . .
C1 Fe2 C12 113.3(2) . .
C2 Fe2 C12 87.9(2) . .
N1 Fe2 C12 159.5(2) . .
C11 Fe2 C12 39.4(2) . .
C1 Fe2 C10 96.2(2) . .
C2 Fe2 C10 153.3(2) . .
N1 Fe2 C10 113.4(2) . .
C11 Fe2 C10 39.2(2) . .
C12 Fe2 C10 66.2(2) . .
C1 Fe2 C9 134.5(2) . .
C2 Fe2 C9 124.4(2) . .
N1 Fe2 C9 100.6(2) . .
C11 Fe2 C9 65.4(2) . .
C12 Fe2 C9 65.5(2) . .
C10 Fe2 C9 39.5(2) . .
C1 Fe2 C8 150.6(2) . .
C2 Fe2 C8 90.1(2) . .
N1 Fe2 C8 120.7(2) . .
C11 Fe2 C8 65.5(2) . .
C12 Fe2 C8 39.2(2) . .
C10 Fe2 C8 65.9(2) . .
C9 Fe2 C8 38.7(2) . .
C1 Fe2 Fe1 51.11(16) . .
C2 Fe2 Fe1 49.95(18) . .
N1 Fe2 Fe1 79.50(12) . .
C11 Fe2 Fe1 117.12(16) . .
C12 Fe2 Fe1 112.83(16) . .
C10 Fe2 Fe1 145.60(17) . .
C9 Fe2 Fe1 174.34(16) . .
C8 Fe2 Fe1 136.68(15) . .
N1 P1 C17 114.5(2) . .
N1 P1 Fe1 102.42(17) . .
C17 P1 Fe1 142.68(18) . .
C14 O4 C15 115.5(4) . .
N2 N1 P1 121.3(4) . .
N2 N1 Fe2 136.4(3) . .
P1 N1 Fe2 101.9(2) . .
C13 N2 N1 116.2(4) . .
O1 C1 Fe2 144.6(4) . .
O1 C1 Fe1 133.4(4) . .
Fe2 C1 Fe1 81.9(2) . .
O2 C2 Fe2 143.0(5) . .
O2 C2 Fe1 134.2(4) . .
Fe2 C2 Fe1 82.3(2) . .
C7 C3 C4 108.6(5) . .
C7 C3 Fe1 71.5(3) . .
C4 C3 Fe1 71.1(3) . .
C7 C3 H3 125.7 . .
C4 C3 H3 125.7 . .
Fe1 C3 H3 123.3 . .
C5 C4 C3 107.3(5) . .
C5 C4 Fe1 71.3(3) . .
C3 C4 Fe1 69.1(3) . .
C5 C4 H4 126.3 . .
C3 C4 H4 126.3 . .
Fe1 C4 H4 124.9 . .
C6 C5 C4 108.0(5) . .
C6 C5 Fe1 70.7(3) . .
C4 C5 Fe1 69.4(3) . .
C6 C5 H5 126 . .
C4 C5 H5 126 . .
Fe1 C5 H5 125.4 . .
C5 C6 C7 109.1(6) . .
C5 C6 Fe1 70.6(3) . .
C7 C6 Fe1 69.8(3) . .
C5 C6 H6 125.5 . .
C7 C6 H6 125.5 . .
Fe1 C6 H6 125.7 . .
C6 C7 C3 107.0(5) . .
C6 C7 Fe1 71.1(3) . .
C3 C7 Fe1 68.8(3) . .
C6 C7 H7 126.5 . .
C3 C7 H7 126.5 . .
Fe1 C7 H7 125.2 . .
C9 C8 C12 108.1(5) . .
C9 C8 Fe2 70.6(3) . .
C12 C8 Fe2 69.5(3) . .
C9 C8 H8 125.9 . .
C12 C8 H8 125.9 . .
Fe2 C8 H8 125.5 . .
C8 C9 C10 108.4(5) . .
C8 C9 Fe2 70.7(3) . .
C10 C9 Fe2 69.5(3) . .
C8 C9 H9 125.8 . .
C10 C9 H9 125.8 . .
Fe2 C9 H9 125.5 . .
C11 C10 C9 106.9(5) . .
C11 C10 Fe2 69.9(3) . .
C9 C10 Fe2 71.0(3) . .
C11 C10 H10 126.6 . .
C9 C10 H10 126.6 . .
Fe2 C10 H10 124.2 . .
C10 C11 C12 109.3(5) . .
C10 C11 Fe2 71.0(3) . .
C12 C11 Fe2 70.8(3) . .
C10 C11 H11 125.4 . .
C12 C11 H11 125.4 . .
Fe2 C11 H11 124.5 . .
C11 C12 C8 107.4(5) . .
C11 C12 Fe2 69.8(3) . .
C8 C12 Fe2 71.3(3) . .
C11 C12 H12 126.3 . .
C8 C12 H12 126.3 . .
Fe2 C12 H12 124.1 . .
N2 C13 C14 118.7(5) . .
N2 C13 H13 120(3) . .
C14 C13 H13 121(3) . .
O3 C14 O4 125.5(5) . .
O3 C14 C13 125.5(5) . .
O4 C14 C13 108.9(4) . .
O4 C15 C16 107.6(4) . .
O4 C15 H15A 110.2 . .
C16 C15 H15A 110.2 . .
O4 C15 H15B 110.2 . .
C16 C15 H15B 110.2 . .
H15A C15 H15B 108.5 . .
C15 C16 H16A 109.5 . .
C15 C16 H16B 109.5 . .
H16A C16 H16B 109.5 . .
C15 C16 H16C 109.5 . .
H16A C16 H16C 109.5 . .
H16B C16 H16C 109.5 . .
C22 C17 C18 120.7(5) . .
C22 C17 P1 119.0(4) . .
C18 C17 P1 120.3(4) . .
C19 C18 C17 117.0(5) . .
C19 C18 C23 116.9(5) . .
C17 C18 C23 126.1(5) . .
C20 C19 C18 124.1(5) . .
C20 C19 H19 117.9 . .
C18 C19 H19 117.9 . .
C21 C20 C19 117.5(5) . .
C21 C20 C27 122.3(5) . .
C19 C20 C27 120.2(5) . .
C20 C21 C22 122.9(5) . .
C20 C21 H21 118.5 . .
C22 C21 H21 118.5 . .
C21 C22 C17 117.8(5) . .
C21 C22 C31 116.9(5) . .
C17 C22 C31 125.3(5) . .
C24 C23 C25 110.8(5) . .
C24 C23 C26 105.6(5) . .
C25 C23 C26 106.5(5) . .
C24 C23 C18 112.7(5) . .
C25 C23 C18 108.7(4) . .
C26 C23 C18 112.4(4) . .
C23 C24 H24A 109.5 . .
C23 C24 H24B 109.5 . .
H24A C24 H24B 109.5 . .
C23 C24 H24C 109.5 . .
H24A C24 H24C 109.5 . .
H24B C24 H24C 109.5 . .
C23 C25 H25A 109.5 . .
C23 C25 H25B 109.5 . .
H25A C25 H25B 109.5 . .
C23 C25 H25C 109.5 . .
H25A C25 H25C 109.5 . .
H25B C25 H25C 109.5 . .
C23 C26 H26A 109.5 . .
C23 C26 H26B 109.5 . .
H26A C26 H26B 109.5 . .
C23 C26 H26C 109.5 . .
H26A C26 H26C 109.5 . .
H26B C26 H26C 109.5 . .
C30 C27 C20 113.0(5) . .
C30 C27 C29 107.7(5) . .
C20 C27 C29 109.5(4) . .
C30 C27 C28 109.1(5) . .
C20 C27 C28 108.7(5) . .
C29 C27 C28 108.8(5) . .
C27 C28 H28A 109.5 . .
C27 C28 H28B 109.5 . .
H28A C28 H28B 109.5 . .
C27 C28 H28C 109.5 . .
H28A C28 H28C 109.5 . .
H28B C28 H28C 109.5 . .
C27 C29 H29A 109.5 . .
C27 C29 H29B 109.5 . .
H29A C29 H29B 109.5 . .
C27 C29 H29C 109.5 . .
H29A C29 H29C 109.5 . .
H29B C29 H29C 109.5 . .
C27 C30 H30A 109.5 . .
C27 C30 H30B 109.5 . .
H30A C30 H30B 109.5 . .
C27 C30 H30C 109.5 . .
H30A C30 H30C 109.5 . .
H30B C30 H30C 109.5 . .
C34 C31 C32 105.9(4) . .
C34 C31 C33 106.2(4) . .
C32 C31 C33 110.4(5) . .
C34 C31 C22 112.3(4) . .
C32 C31 C22 112.0(4) . .
C33 C31 C22 109.9(4) . .
C31 C32 H32A 109.5 . .
C31 C32 H32B 109.5 . .
H32A C32 H32B 109.5 . .
C31 C32 H32C 109.5 . .
H32A C32 H32C 109.5 . .
H32B C32 H32C 109.5 . .
C31 C33 H33A 109.5 . .
C31 C33 H33B 109.5 . .
H33A C33 H33B 109.5 . .
C31 C33 H33C 109.5 . .
H33A C33 H33C 109.5 . .
H33B C33 H33C 109.5 . .
C31 C34 H34A 109.5 . .
C31 C34 H34B 109.5 . .
H34A C34 H34B 109.5 . .
C31 C34 H34C 109.5 . .
H34A C34 H34C 109.5 . .
H34B C34 H34C 109.5 . .
C42 C41 H41A 109.5 . .
C42 C41 H41B 109.5 . .
H41A C41 H41B 109.5 . .
C42 C41 H41C 109.5 . .
H41A C41 H41C 109.5 . .
H41B C41 H41C 109.5 . .
C43 C42 C41 113.0(5) . .
C43 C42 H42A 109 . .
C41 C42 H42A 109 . .
C43 C42 H42B 109 . .
C41 C42 H42B 109 . .
H42A C42 H42B 107.8 . .
C42 C43 C43 113.5(6) . 7_666
C42 C43 H43A 108.9 . .
C43 C43 H43A 108.9 7_666 .
C42 C43 H43B 108.9 . .
C43 C43 H43B 108.9 7_666 .
H43A C43 H43B 107.7 . .

loop_
_geom_bond_atom_site_label_1
_geom_bond_atom_site_label_2
_geom_bond_distance
_geom_bond_site_symmetry_2
Fe1 C2 1.942(6) .
Fe1 C1 1.976(5) .
Fe1 C3 2.073(5) .
Fe1 P1 2.0961(15) .
Fe1 C4 2.100(6) .
Fe1 C7 2.109(5) .
Fe1 C5 2.125(5) .
Fe1 C6 2.126(6) .
Fe1 Fe2 2.5139(11) .
Fe2 C1 1.856(6) .
Fe2 C2 1.877(5) .
Fe2 N1 2.028(5) .
Fe2 C11 2.082(5) .
Fe2 C12 2.094(6) .
Fe2 C10 2.097(5) .
Fe2 C9 2.117(5) .
Fe2 C8 2.118(6) .
P1 N1 1.643(4) .
P1 C17 1.830(6) .
O1 C1 1.194(6) .
O2 C2 1.197(7) .
O3 C14 1.202(6) .
O4 C14 1.340(6) .
O4 C15 1.463(6) .
N1 N2 1.372(6) .
N2 C13 1.279(7) .
C3 C7 1.421(9) .
C3 C4 1.422(8) .
C3 H3 0.93 .
C4 C5 1.421(8) .
C4 H4 0.93 .
C5 C6 1.405(8) .
C5 H5 0.93 .
C6 C7 1.416(8) .
C6 H6 0.93 .
C7 H7 0.93 .
C8 C9 1.402(7) .
C8 C12 1.412(8) .
C8 H8 0.93 .
C9 C10 1.424(8) .
C9 H9 0.93 .
C10 C11 1.400(8) .
C10 H10 0.93 .
C11 C12 1.408(9) .
C11 H11 0.93 .
C12 H12 0.93 .
C13 C14 1.492(7) .
C13 H13 0.96(6) .
C15 C16 1.492(7) .
C15 H15A 0.97 .
C15 H15B 0.97 .
C16 H16A 0.96 .
C16 H16B 0.96 .
C16 H16C 0.96 .
C17 C22 1.423(7) .
C17 C18 1.430(8) .
C18 C19 1.393(7) .
C18 C23 1.553(7) .
C19 C20 1.392(7) .
C19 H19 0.93 .
C20 C21 1.378(8) .
C20 C27 1.532(7) .
C21 C22 1.410(7) .
C21 H21 0.93 .
C22 C31 1.552(8) .
C23 C24 1.519(8) .
C23 C25 1.534(7) .
C23 C26 1.542(8) .
C24 H24A 0.96 .
C24 H24B 0.96 .
C24 H24C 0.96 .
C25 H25A 0.96 .
C25 H25B 0.96 .
C25 H25C 0.96 .
C26 H26A 0.96 .
C26 H26B 0.96 .
C26 H26C 0.96 .
C27 C30 1.521(8) .
C27 C29 1.535(8) .
C27 C28 1.544(8) .
C28 H28A 0.96 .
C28 H28B 0.96 .
C28 H28C 0.96 .
C29 H29A 0.96 .
C29 H29B 0.96 .
C29 H29C 0.96 .
C30 H30A 0.96 .
C30 H30B 0.96 .
C30 H30C 0.96 .
C31 C34 1.534(7) .
C31 C32 1.536(8) .
C31 C33 1.543(7) .
C32 H32A 0.96 .
C32 H32B 0.96 .
C32 H32C 0.96 .
C33 H33A 0.96 .
C33 H33B 0.96 .
C33 H33C 0.96 .
C34 H34A 0.96 .
C34 H34B 0.96 .
C34 H34C 0.96 .
C41 C42 1.530(8) .
C41 H41A 0.96 .
C41 H41B 0.96 .
C41 H41C 0.96 .
C42 C43 1.518(8) .
C42 H42A 0.97 .
C42 H42B 0.97 .
C43 C43 1.526(12) 7_666
C43 H43A 0.97 .
C43 H43B 0.97 .
